data_1575364
loop_
_publ_author_name
'Singh, Ashi'
'Avinash, Kiran'
'Pradhan, Amit Kumar'
'Prajapati, Aditya Kumar'
'Edwards, Alison J.'
'Thomas, Sajesh P.'

_publ_section_title
;
 Weak yet directional: supramolecular interactions of thiols unravelled by
 quantum crystallography.
;
_journal_issue 35
_journal_name_full 'Chemical science'
_journal_page_first 16016
_journal_page_last 16026
_journal_paper_doi 10.1039/d5sc04450b
_journal_volume 16
_journal_year 2025
_chemical_formula_moiety 'C7 H6 O2 S'
_chemical_formula_sum 'C7 H6 O2 S'
_chemical_formula_weight 154.191
_space_group_crystal_system triclinic
_space_group_IT_number 2
_space_group_name_Hall '-P 1'
_space_group_name_H-M_alt 'P -1'
_symmetry_Int_Tables_number 2
_atom_sites_solution_primary dual
_audit_creation_date 2024-07-20
_audit_creation_method
;
Olex2 1.5
(compiled 2024.02.16 svn.r378c4104 for OlexSys, GUI svn.r6928)
;
_audit_update_record
;
2025-06-03 deposited with the CCDC.	2025-08-06 downloaded from the CCDC.
;
_cell_angle_alpha 91.181(4)
_cell_angle_beta 93.062(4)
_cell_angle_gamma 92.938(4)
_cell_formula_units_Z 2
_cell_length_a 3.8488(5)
_cell_length_b 6.0156(6)
_cell_length_c 14.4500(16)
_cell_measurement_reflns_used 20422
_cell_measurement_temperature 106(2)
_cell_measurement_theta_max 33.20
_cell_measurement_theta_min 2.82
_cell_volume 333.55(7)
_computing_molecular_graphics 'Olex2 1.5 (Dolomanov et al., 2009)'
_computing_publication_material 'Olex2 1.5 (Dolomanov et al., 2009)'
_computing_structure_refinement 'olex2.refine 1.5 (Bourhis et al., 2015)'
_diffrn_ambient_temperature 106(2)
_diffrn_measured_fraction_theta_full 0.9942
_diffrn_measured_fraction_theta_max 0.9953
_diffrn_measurement_device_type 'Bruker D8 Quest'
_diffrn_measurement_method '\f and \w scans'
_diffrn_radiation_type 'Mo K\a'
_diffrn_radiation_wavelength 0.71073
_diffrn_reflns_av_R_equivalents 0.0494
_diffrn_reflns_av_unetI/netI 0.0309
_diffrn_reflns_Laue_measured_fraction_full 0.9942
_diffrn_reflns_Laue_measured_fraction_max 0.9953
_diffrn_reflns_limit_h_max 5
_diffrn_reflns_limit_h_min -5
_diffrn_reflns_limit_k_max 9
_diffrn_reflns_limit_k_min -8
_diffrn_reflns_limit_l_max 22
_diffrn_reflns_limit_l_min -22
_diffrn_reflns_number 20422
_diffrn_reflns_point_group_measured_fraction_full 0.9942
_diffrn_reflns_point_group_measured_fraction_max 0.9953
_diffrn_reflns_theta_full 25.2417
_diffrn_reflns_theta_max 33.20
_diffrn_reflns_theta_min 2.82
_exptl_absorpt_coefficient_mu 0.409
_exptl_absorpt_correction_T_max 0.941
_exptl_absorpt_correction_T_min 0.914
_exptl_crystal_colour 'clear light yellow'
_exptl_crystal_colour_lustre clear
_exptl_crystal_colour_modifier light
_exptl_crystal_colour_primary yellow
_exptl_crystal_density_diffrn 1.535
_exptl_crystal_description block
_exptl_crystal_F_000 160
_exptl_crystal_size_max 0.296
_exptl_crystal_size_mid 0.183
_exptl_crystal_size_min 0.149
_refine_diff_density_max 0.5071
_refine_diff_density_min -0.2253
_refine_diff_density_rms 0.0473
_refine_ls_d_res_high 0.6490
_refine_ls_d_res_low 7.2127
_refine_ls_goodness_of_fit_ref 1.0837
_refine_ls_hydrogen_treatment refall
_refine_ls_matrix_type full
_refine_ls_number_constraints 0
_refine_ls_number_parameters 145
_refine_ls_number_reflns 2541
_refine_ls_number_restraints 0
_refine_ls_restrained_S_all 1.0837
_refine_ls_R_factor_all 0.0262
_refine_ls_R_factor_gt 0.0224
_refine_ls_shift/su_max 0.0005
_refine_ls_shift/su_mean 0.0001
_refine_ls_structure_factor_coef Fsqd
_refine_ls_weighting_details 'w=1/[\s^2^(Fo^2^)+(0.0167P)^2^+0.0198P] where P=(Fo^2^+2Fc^2^)/3'
_refine_ls_weighting_scheme calc
_refine_ls_wR_factor_gt 0.0482
_refine_ls_wR_factor_ref 0.0500
_reflns_Friedel_coverage 0.0
_reflns_limit_h_max 5
_reflns_limit_h_min -5
_reflns_limit_k_max 9
_reflns_limit_k_min -9
_reflns_limit_l_max 22
_reflns_limit_l_min 0
_reflns_number_gt 2307
_reflns_number_total 2541
_reflns_threshold_expression I>=2u(I)
_cod_data_source_file d5sc04450b2.cif
_cod_data_source_block 4MCB
_cod_depositor_comments 'Adding full bibliography for 1575356--1575368.cif.'
_cod_database_code 1575364
_olex2_refinement_description
;
This dataset has been used to employ a quantum crystallographic
technique - Hirshfeld Atom Refinement (HAR) at B3LYP/def2TZVP level
of theory using NoSpherA2 module in Olex2.
;
_olex2_submission_special_instructions 'No special instructions were received'

loop_
_space_group_symop_id
_space_group_symop_operation_xyz
1 x,y,z
2 -x,-y,-z

loop_
_atom_site_label
_atom_site_type_symbol
_atom_site_fract_x
_atom_site_fract_y
_atom_site_fract_z
_atom_site_U_iso_or_equiv
_atom_site_adp_type
_atom_site_occupancy
_atom_site_refinement_flags_posn
S1 S 0.91269(4) 0.22633(3) 0.073486(11) 0.02233(5) Uani 1.000000 .
O1 O 0.44258(12) 0.98394(7) 0.38591(3) 0.02005(9) Uani 1.000000 .
O2 O 0.72438(13) 0.75484(8) 0.47931(3) 0.02295(10) Uani 1.000000 .
C4 C 0.69354(14) 0.67127(9) 0.31926(4) 0.01424(10) Uani 1.000000 .
C1 C 0.83422(15) 0.39660(10) 0.17008(4) 0.01552(10) Uani 1.000000 .
C5 C 0.60975(15) 0.81694(10) 0.39774(4) 0.01509(10) Uani 1.000000 .
C2 C 0.92242(15) 0.33361(10) 0.26015(4) 0.01697(11) Uani 1.000000 .
C3 C 0.85333(15) 0.47134(10) 0.33451(4) 0.01635(11) Uani 1.000000 .
C7 C 0.67630(15) 0.59765(10) 0.15442(4) 0.01716(11) Uani 1.000000 .
C6 C 0.60622(15) 0.73395(10) 0.22899(4) 0.01634(11) Uani 1.000000 .
H3 H 0.921(2) 0.4225(15) 0.4035(6) 0.036(2) Uani 1.000000 .
H6 H 0.480(3) 0.8882(16) 0.2182(6) 0.040(2) Uani 1.000000 .
H7 H 0.610(3) 0.6485(15) 0.0861(6) 0.044(3) Uani 1.000000 .
H2A H 1.048(2) 0.1785(15) 0.2728(7) 0.038(2) Uani 1.000000 .
H2 H 0.650(3) 0.8560(19) 0.5285(8) 0.037(3) Uani 1.000000 .
H1 H 1.121(5) 0.096(4) 0.1096(11) 0.135(7) Uani 1.000000 .

loop_
_atom_site_aniso_label
_atom_site_aniso_U_11
_atom_site_aniso_U_22
_atom_site_aniso_U_33
_atom_site_aniso_U_12
_atom_site_aniso_U_13
_atom_site_aniso_U_23
S1 0.02454(9) 0.02364(9) 0.01898(8) 0.00424(6) 0.00270(5) -0.00685(6)
O1 0.0275(2) 0.0186(2) 0.01469(19) 0.00846(17) 0.00032(16) -0.00075(15)
O2 0.0325(3) 0.0234(2) 0.0137(2) 0.01180(19) -0.00095(17) -0.00065(17)
C4 0.0152(2) 0.0151(2) 0.0125(2) 0.00214(18) 0.00049(18) -0.00031(18)
C1 0.0154(2) 0.0166(3) 0.0146(2) 0.00176(19) 0.00132(18) -0.00198(19)
C5 0.0174(2) 0.0153(2) 0.0128(2) 0.00268(19) 0.00103(18) -0.00029(18)
C2 0.0188(3) 0.0162(3) 0.0161(2) 0.0040(2) -0.00006(19) -0.0010(2)
C3 0.0195(3) 0.0162(3) 0.0135(2) 0.00428(19) -0.00044(19) -0.00009(19)
C7 0.0201(3) 0.0186(3) 0.0131(2) 0.0041(2) 0.00094(19) 0.0002(2)
C6 0.0197(3) 0.0165(3) 0.0131(2) 0.0039(2) 0.00033(19) 0.00027(19)
H3 0.051(6) 0.035(5) 0.023(5) 0.018(5) 0.003(4) -0.005(4)
H6 0.063(7) 0.036(6) 0.022(5) 0.022(5) 0.006(5) -0.002(4)
H7 0.073(7) 0.032(5) 0.027(5) 0.019(5) 0.000(5) 0.005(4)
H2A 0.044(6) 0.035(6) 0.035(6) 0.016(5) -0.006(5) 0.005(5)
H2 0.049(8) 0.033(7) 0.032(7) 0.021(6) -0.001(6) 0.006(5)
H1 0.150(16) 0.183(18) 0.074(12) 0.089(14) -0.029(11) -0.047(12)

loop_
_geom_angle_atom_site_label_1
_geom_angle_atom_site_label_2
_geom_angle_atom_site_label_3
_geom_angle
_geom_angle_site_symmetry_1
_geom_angle_site_symmetry_3
_geom_angle_publ_flag
H1 S1 C1 100.7(7) . . ?
H2 O2 C5 110.7(6) . . ?
C3 C4 C5 120.91(5) . . ?
C6 C4 C5 119.24(5) . . ?
C6 C4 C3 119.84(5) . . ?
C2 C1 S1 121.47(4) . . ?
C7 C1 S1 118.31(4) . . ?
C7 C1 C2 120.22(5) . . ?
O2 C5 O1 123.10(5) . . ?
C4 C5 O1 121.68(5) . . ?
C4 C5 O2 115.23(5) . . ?
C3 C2 C1 119.76(5) . . ?
H2A C2 C1 120.6(5) . . ?
H2A C2 C3 119.6(5) . . ?
C2 C3 C4 120.23(5) . . ?
H3 C3 C4 120.2(5) . . ?
H3 C3 C2 119.6(5) . . ?
C6 C7 C1 119.76(5) . . ?
H7 C7 C1 121.0(5) . . ?
H7 C7 C6 119.2(5) . . ?
C7 C6 C4 120.19(5) . . ?
H6 C6 C4 119.0(5) . . ?
H6 C6 C7 120.8(5) . . ?

loop_
_geom_bond_atom_site_label_1
_geom_bond_atom_site_label_2
_geom_bond_distance
_geom_bond_site_symmetry_2
_geom_bond_publ_flag
S1 C1 1.7625(6) . ?
S1 H1 1.252(16) . ?
O1 C5 1.2305(7) . ?
O2 C5 1.3050(7) . ?
O2 H2 0.989(12) . ?
C4 C5 1.4782(8) . ?
C4 C3 1.3948(8) . ?
C4 C6 1.3940(8) . ?
C1 C2 1.3925(8) . ?
C1 C7 1.3983(8) . ?
C2 C3 1.3886(8) . ?
C2 H2A 1.087(9) . ?
C3 H3 1.068(9) . ?
C7 C6 1.3869(8) . ?
C7 H7 1.062(9) . ?
C6 H6 1.079(9) . ?

loop_
_geom_torsion_atom_site_label_1
_geom_torsion_atom_site_label_2
_geom_torsion_atom_site_label_3
_geom_torsion_atom_site_label_4
_geom_torsion
_geom_torsion_site_symmetry_1
_geom_torsion_site_symmetry_2
_geom_torsion_site_symmetry_3
_geom_torsion_site_symmetry_4
_geom_torsion_publ_flag
S1 C1 C2 C3 -179.38(5) . . . . ?
S1 C1 C7 C6 179.05(4) . . . . ?
O1 C5 C4 C3 -173.70(6) . . . . ?
O1 C5 C4 C6 5.33(7) . . . . ?
O2 C5 C4 C3 6.08(6) . . . . ?
O2 C5 C4 C6 -174.89(5) . . . . ?
C4 C3 C2 C1 0.53(7) . . . . ?
C4 C6 C7 C1 0.17(7) . . . . ?
